data_4304840
loop_
_publ_author_name
'Swarup Chattopadhyay'
'Tapash Deb'
'Huaibo Ma'
'Jeffrey L. Petersen'
'Victor G. Young'
'Michael P. Jensen'

_publ_section_title
;
Arylthiolate Coordination and Reactivity at Pseudotetrahedral Nickel(II)
Centers: Modulation by Noncovalent Interactions
;
_journal_name_full 'Inorganic Chemistry'
_journal_page_first 3384
_journal_page_last 3392
_journal_paper_doi 10.1021/ic702417w
_journal_volume 47
_journal_year 2008
_chemical_formula_moiety 'C38 H37 B N6 Ni S, 2(C2 H3 N)'
_chemical_formula_sum 'C42 H43 B N8 Ni S'
_chemical_formula_weight 761.42
_chemical_name_common 07193a
_chemical_name_systematic
; 
 ? 
;
_space_group_IT_number 14
_symmetry_cell_setting monoclinic
_symmetry_space_group_name_Hall '-P 2ybc'
_symmetry_space_group_name_H-M 'P 1 21/c 1'
_atom_sites_solution_hydrogens geom
_atom_sites_solution_primary direct
_atom_sites_solution_secondary difmap
_audit_creation_method SHELXL-97
_cell_angle_alpha 90.00
_cell_angle_beta 114.9720(10)
_cell_angle_gamma 90.00
_cell_formula_units_Z 4
_cell_length_a 10.8543(8)
_cell_length_b 39.977(3)
_cell_length_c 10.1747(8)
_cell_measurement_reflns_used 2796
_cell_measurement_temperature 173(2)
_cell_measurement_theta_max 27.36
_cell_measurement_theta_min 2.27
_cell_volume 4002.3(5)
_computing_cell_refinement 'Bruker SMART'
_computing_data_collection 'Bruker SMART'
_computing_data_reduction 'Bruker SAINT'
_computing_molecular_graphics 'Bruker SHELXTL'
_computing_publication_material 'Bruker SHELXTL'
_computing_structure_refinement 'Bruker SHELXTL'
_computing_structure_solution 'Bruker SHELXTL'
_diffrn_ambient_temperature 173(2)
_diffrn_measured_fraction_theta_full 0.990
_diffrn_measured_fraction_theta_max 0.990
_diffrn_measurement_device_type 'CCD area detector'
_diffrn_measurement_method 'phi and omega scans'
_diffrn_radiation_monochromator graphite
_diffrn_radiation_source 'sealed tube'
_diffrn_radiation_type MoK\a
_diffrn_radiation_wavelength 0.71073
_diffrn_reflns_av_R_equivalents 0.0438
_diffrn_reflns_av_sigmaI/netI 0.0362
_diffrn_reflns_limit_h_max 12
_diffrn_reflns_limit_h_min -14
_diffrn_reflns_limit_k_max 51
_diffrn_reflns_limit_k_min 0
_diffrn_reflns_limit_l_max 13
_diffrn_reflns_limit_l_min 0
_diffrn_reflns_number 42917
_diffrn_reflns_theta_full 27.51
_diffrn_reflns_theta_max 27.51
_diffrn_reflns_theta_min 2.04
_exptl_absorpt_coefficient_mu 0.577
_exptl_absorpt_correction_T_max 0.9184
_exptl_absorpt_correction_T_min 0.7812
_exptl_absorpt_correction_type multi-scan
_exptl_absorpt_process_details 'SADABS (Sheldrick, 2004)'
_exptl_crystal_colour Purple
_exptl_crystal_density_diffrn 1.264
_exptl_crystal_density_method 'not measured'
_exptl_crystal_description Needle
_exptl_crystal_F_000 1600
_exptl_crystal_size_max 0.45
_exptl_crystal_size_mid 0.15
_exptl_crystal_size_min 0.15
_refine_diff_density_max 0.372
_refine_diff_density_min -0.327
_refine_diff_density_rms 0.056
_refine_ls_extinction_method none
_refine_ls_goodness_of_fit_ref 1.051
_refine_ls_hydrogen_treatment mixed
_refine_ls_matrix_type full
_refine_ls_number_parameters 488
_refine_ls_number_reflns 9109
_refine_ls_number_restraints 0
_refine_ls_restrained_S_all 1.051
_refine_ls_R_factor_all 0.0579
_refine_ls_R_factor_gt 0.0402
_refine_ls_shift/su_max 0.000
_refine_ls_shift/su_mean 0.000
_refine_ls_structure_factor_coef Fsqd
_refine_ls_weighting_details 'calc w=1/[\s^2^(Fo^2^)+(0.0456P)^2^+1.9025P] where P=(Fo^2^+2Fc^2^)/3'
_refine_ls_weighting_scheme calc
_refine_ls_wR_factor_gt 0.0949
_refine_ls_wR_factor_ref 0.1008
_reflns_number_gt 7037
_reflns_number_total 9109
_reflns_threshold_expression >2sigma(I)
_cod_data_source_file ic702417w-file001_2.cif
_cod_data_source_block 07193a
_cod_depositor_comments
;
The following automatic conversions were performed:
'_symmetry_cell_setting' value 'Monoclinic' changed to 'monoclinic'
according to '/home/saulius/struct/CIF-dictionaries/cif_core.dic'
dictionary named 'cif_core.dic' version 2.4.1 from
2010-06-29.

'_exptl_absorpt_correction_type' value 'Multi-scan' changed
to 'multi-scan' according to
'/home/saulius/struct/CIF-dictionaries/cif_core.dic' dictionary named
'cif_core.dic' version 2.4.1 from 2010-06-29.

Automatic conversion script
Id: cif_fix_enum 1527 2010-12-29 10:47:43Z saulius 
;
_cod_database_code 4304840

loop_
_symmetry_equiv_pos_as_xyz
'x, y, z'
'-x, y+1/2, -z+1/2'
'-x, -y, -z'
'x, -y-1/2, z-1/2'

loop_
_atom_site_label
_atom_site_type_symbol
_atom_site_fract_x
_atom_site_fract_y
_atom_site_fract_z
_atom_site_U_iso_or_equiv
_atom_site_adp_type
_atom_site_occupancy
_atom_site_symmetry_multiplicity
_atom_site_calc_flag
_atom_site_refinement_flags
_atom_site_disorder_assembly
_atom_site_disorder_group
Ni1 Ni 0.19770(2) 0.131898(6) 0.33903(3) 0.02017(7) Uani 1 1 d . . .
B1 B 0.0681(2) 0.06895(5) 0.1680(2) 0.0224(4) Uani 1 1 d . . .
H1A H 0.022(2) 0.0464(5) 0.108(2) 0.027 Uiso 1 1 d . . .
N1 N 0.00696(16) 0.10044(4) 0.07643(17) 0.0224(3) Uani 1 1 d . . .
N2 N 0.03789(16) 0.13132(4) 0.14061(17) 0.0226(3) Uani 1 1 d . . .
C1 C -0.1239(2) 0.07428(5) -0.1665(2) 0.0339(5) Uani 1 1 d . . .
H1B H -0.0469 0.0611 -0.1639 0.051 Uiso 1 1 calc R . .
H1C H -0.1778 0.0822 -0.2656 0.051 Uiso 1 1 calc R . .
H1D H -0.1808 0.0604 -0.1351 0.051 Uiso 1 1 calc R . .
C2 C -0.07217(19) 0.10370(5) -0.0670(2) 0.0244(4) Uani 1 1 d . . .
C3 C -0.0949(2) 0.13741(5) -0.0966(2) 0.0261(4) Uani 1 1 d . . .
H3A H -0.1469 0.1474 -0.1882 0.031 Uiso 1 1 calc R . .
C4 C -0.02594(19) 0.15379(5) 0.0353(2) 0.0231(4) Uani 1 1 d . . .
C5 C -0.0276(2) 0.18978(5) 0.0679(2) 0.0256(4) Uani 1 1 d . . .
C6 C -0.0936(2) 0.20016(6) 0.1521(2) 0.0354(5) Uani 1 1 d . . .
H6A H -0.1345 0.1842 0.1902 0.042 Uiso 1 1 calc R . .
C7 C -0.0994(3) 0.23397(6) 0.1804(3) 0.0469(7) Uani 1 1 d . . .
H7A H -0.1466 0.2411 0.2356 0.056 Uiso 1 1 calc R . .
C8 C -0.0371(3) 0.25711(6) 0.1287(3) 0.0503(7) Uani 1 1 d . . .
H8A H -0.0392 0.2801 0.1507 0.060 Uiso 1 1 calc R . .
C9 C 0.0276(3) 0.24717(6) 0.0459(3) 0.0508(7) Uani 1 1 d . . .
H9A H 0.0705 0.2633 0.0105 0.061 Uiso 1 1 calc R . .
C10 C 0.0309(3) 0.21351(5) 0.0133(2) 0.0378(5) Uani 1 1 d . . .
H10A H 0.0736 0.2068 -0.0469 0.045 Uiso 1 1 calc R . .
N3 N 0.04735(16) 0.07065(4) 0.30889(17) 0.0228(3) Uani 1 1 d . . .
N4 N 0.10701(16) 0.09592(4) 0.40631(17) 0.0219(3) Uani 1 1 d . . .
C11 C -0.0918(2) 0.01904(5) 0.2816(3) 0.0375(5) Uani 1 1 d . . .
H11A H -0.1649 0.0260 0.1893 0.056 Uiso 1 1 calc R . .
H11B H -0.1307 0.0071 0.3393 0.056 Uiso 1 1 calc R . .
H11C H -0.0292 0.0042 0.2627 0.056 Uiso 1 1 calc R . .
C12 C -0.0164(2) 0.04919(5) 0.3630(2) 0.0262(4) Uani 1 1 d . . .
C13 C 0.0034(2) 0.06054(5) 0.4979(2) 0.0282(4) Uani 1 1 d . . .
H13A H -0.0288 0.0506 0.5621 0.034 Uiso 1 1 calc R . .
C14 C 0.08067(19) 0.08976(5) 0.5216(2) 0.0232(4) Uani 1 1 d . . .
C15 C 0.13371(19) 0.11121(5) 0.6513(2) 0.0235(4) Uani 1 1 d . . .
C16 C 0.1272(2) 0.14594(5) 0.6411(2) 0.0274(4) Uani 1 1 d . . .
H16A H 0.0824 0.1562 0.5488 0.033 Uiso 1 1 calc R . .
C17 C 0.1854(2) 0.16561(6) 0.7643(2) 0.0350(5) Uani 1 1 d . . .
H17A H 0.1822 0.1893 0.7560 0.042 Uiso 1 1 calc R . .
C18 C 0.2481(3) 0.15079(6) 0.8991(3) 0.0414(6) Uani 1 1 d . . .
H18A H 0.2885 0.1643 0.9835 0.050 Uiso 1 1 calc R . .
C19 C 0.2521(3) 0.11642(6) 0.9112(2) 0.0412(6) Uani 1 1 d . . .
H19A H 0.2935 0.1063 1.0042 0.049 Uiso 1 1 calc R . .
C20 C 0.1960(2) 0.09667(6) 0.7885(2) 0.0322(5) Uani 1 1 d . . .
H20A H 0.2000 0.0730 0.7977 0.039 Uiso 1 1 calc R . .
N5 N 0.22294(16) 0.06907(4) 0.20990(17) 0.0229(3) Uani 1 1 d . . .
N6 N 0.29681(16) 0.09707(4) 0.27460(17) 0.0219(3) Uani 1 1 d . . .
C21 C 0.2514(3) 0.01343(6) 0.1136(3) 0.0419(6) Uani 1 1 d . . .
H21A H 0.1760 0.0172 0.0185 0.063 Uiso 1 1 calc R . .
H21B H 0.2195 0.0000 0.1738 0.063 Uiso 1 1 calc R . .
H21C H 0.3247 0.0015 0.1013 0.063 Uiso 1 1 calc R . .
C22 C 0.3033(2) 0.04637(5) 0.1857(2) 0.0275(4) Uani 1 1 d . . .
C23 C 0.4321(2) 0.05951(5) 0.2370(2) 0.0300(5) Uani 1 1 d . . .
H23A H 0.5105 0.0491 0.2361 0.036 Uiso 1 1 calc R . .
C24 C 0.4245(2) 0.09133(5) 0.2908(2) 0.0237(4) Uani 1 1 d . . .
C25 C 0.5333(2) 0.11651(5) 0.3497(2) 0.0259(4) Uani 1 1 d . . .
C26 C 0.5070(2) 0.15026(5) 0.3173(2) 0.0313(5) Uani 1 1 d . . .
H26A H 0.4174 0.1574 0.2567 0.038 Uiso 1 1 calc R . .
C27 C 0.6114(3) 0.17350(6) 0.3734(3) 0.0401(6) Uani 1 1 d . . .
H27A H 0.5930 0.1966 0.3530 0.048 Uiso 1 1 calc R . .
C28 C 0.7424(3) 0.16287(7) 0.4591(3) 0.0476(6) Uani 1 1 d . . .
H28A H 0.8144 0.1787 0.4959 0.057 Uiso 1 1 calc R . .
C29 C 0.7686(2) 0.12950(7) 0.4909(3) 0.0450(6) Uani 1 1 d . . .
H29A H 0.8586 0.1224 0.5507 0.054 Uiso 1 1 calc R . .
C30 C 0.6653(2) 0.10618(6) 0.4369(2) 0.0347(5) Uani 1 1 d . . .
H30A H 0.6844 0.0831 0.4592 0.042 Uiso 1 1 calc R . .
S1 S 0.23907(5) 0.185569(12) 0.38196(6) 0.02784(12) Uani 1 1 d . . .
C31 C 0.39320(19) 0.19632(5) 0.5317(2) 0.0233(4) Uani 1 1 d . . .
C32 C 0.4339(2) 0.22999(5) 0.5357(2) 0.0308(5) Uani 1 1 d . . .
C33 C 0.5513(2) 0.24080(6) 0.6525(3) 0.0428(6) Uani 1 1 d . . .
H33A H 0.5796 0.2634 0.6555 0.051 Uiso 1 1 calc R . .
C34 C 0.6267(2) 0.21956(7) 0.7631(3) 0.0468(6) Uani 1 1 d . . .
H34A H 0.7051 0.2275 0.8431 0.056 Uiso 1 1 calc R . .
C35 C 0.5879(2) 0.18661(6) 0.7572(2) 0.0369(5) Uani 1 1 d . . .
H35A H 0.6408 0.1720 0.8339 0.044 Uiso 1 1 calc R . .
C36 C 0.4734(2) 0.17410(5) 0.6418(2) 0.0265(4) Uani 1 1 d . . .
C37 C 0.3551(3) 0.25430(5) 0.4176(3) 0.0437(6) Uani 1 1 d . . .
H37A H 0.4019 0.2759 0.4379 0.066 Uiso 1 1 calc R . .
H37B H 0.2638 0.2571 0.4133 0.066 Uiso 1 1 calc R . .
H37C H 0.3482 0.2457 0.3244 0.066 Uiso 1 1 calc R . .
C38 C 0.4432(2) 0.13737(5) 0.6394(2) 0.0312(5) Uani 1 1 d . . .
H38A H 0.4355 0.1277 0.5477 0.047 Uiso 1 1 calc R . .
H38B H 0.3575 0.1342 0.6483 0.047 Uiso 1 1 calc R . .
H38C H 0.5169 0.1263 0.7205 0.047 Uiso 1 1 calc R . .
N7 N 0.5973(4) 0.06041(8) -0.0324(4) 0.0906(10) Uani 1 1 d . . .
C39 C 0.6346(3) 0.08522(9) 0.0220(3) 0.0591(8) Uani 1 1 d . . .
C40 C 0.6847(4) 0.11695(9) 0.0924(4) 0.0785(11) Uani 1 1 d . . .
H40A H 0.6077 0.1316 0.0780 0.118 Uiso 1 1 calc R . .
H40B H 0.7416 0.1274 0.0505 0.118 Uiso 1 1 calc R . .
H40C H 0.7387 0.1133 0.1964 0.118 Uiso 1 1 calc R . .
N8 N 0.2742(3) -0.01278(7) 0.4627(3) 0.0714(8) Uani 1 1 d . . .
C41 C 0.3308(3) 0.01057(7) 0.5185(3) 0.0498(7) Uani 1 1 d . . .
C42 C 0.4043(3) 0.04069(7) 0.5898(3) 0.0597(8) Uani 1 1 d . . .
H42A H 0.4855 0.0431 0.5713 0.090 Uiso 1 1 calc R . .
H42B H 0.4314 0.0390 0.6944 0.090 Uiso 1 1 calc R . .
H42C H 0.3456 0.0603 0.5514 0.090 Uiso 1 1 calc R . .

loop_
_atom_site_aniso_label
_atom_site_aniso_U_11
_atom_site_aniso_U_22
_atom_site_aniso_U_33
_atom_site_aniso_U_23
_atom_site_aniso_U_13
_atom_site_aniso_U_12
Ni1 0.02270(13) 0.01653(12) 0.01827(12) -0.00143(10) 0.00572(10) -0.00154(9)
B1 0.0282(11) 0.0167(10) 0.0194(10) -0.0024(8) 0.0071(9) -0.0025(8)
N1 0.0249(8) 0.0184(8) 0.0198(8) -0.0030(6) 0.0055(7) -0.0034(6)
N2 0.0251(8) 0.0180(8) 0.0207(8) -0.0025(6) 0.0059(7) -0.0013(6)
C1 0.0424(13) 0.0297(11) 0.0214(10) -0.0057(9) 0.0054(9) -0.0052(9)
C2 0.0247(10) 0.0274(10) 0.0194(9) -0.0029(8) 0.0077(8) -0.0025(8)
C3 0.0296(10) 0.0266(10) 0.0180(9) 0.0007(8) 0.0061(8) 0.0017(8)
C4 0.0211(9) 0.0240(10) 0.0225(10) 0.0015(8) 0.0075(8) 0.0014(7)
C5 0.0262(10) 0.0246(10) 0.0174(9) 0.0007(8) 0.0008(8) 0.0044(8)
C6 0.0314(11) 0.0361(12) 0.0345(12) -0.0086(10) 0.0098(10) 0.0007(9)
C7 0.0356(13) 0.0474(15) 0.0454(15) -0.0187(12) 0.0050(11) 0.0125(11)
C8 0.0576(16) 0.0250(12) 0.0412(14) -0.0068(10) -0.0056(12) 0.0137(11)
C9 0.0734(19) 0.0235(11) 0.0392(14) 0.0060(10) 0.0079(13) -0.0040(12)
C10 0.0535(15) 0.0263(11) 0.0314(12) 0.0017(9) 0.0159(11) -0.0005(10)
N3 0.0275(9) 0.0171(8) 0.0215(8) -0.0022(6) 0.0082(7) -0.0044(6)
N4 0.0256(8) 0.0185(8) 0.0195(8) -0.0029(6) 0.0074(7) -0.0024(6)
C11 0.0465(14) 0.0291(11) 0.0362(13) -0.0040(9) 0.0168(11) -0.0154(10)
C12 0.0298(10) 0.0190(9) 0.0289(11) 0.0019(8) 0.0115(9) -0.0022(8)
C13 0.0350(11) 0.0231(10) 0.0293(11) 0.0029(8) 0.0164(9) -0.0029(8)
C14 0.0241(10) 0.0219(9) 0.0228(10) 0.0015(8) 0.0094(8) 0.0018(7)
C15 0.0222(9) 0.0268(10) 0.0228(10) -0.0020(8) 0.0106(8) -0.0001(8)
C16 0.0306(11) 0.0265(10) 0.0235(10) -0.0006(8) 0.0098(9) 0.0030(8)
C17 0.0386(12) 0.0312(11) 0.0338(12) -0.0081(10) 0.0137(10) 0.0012(9)
C18 0.0460(14) 0.0466(14) 0.0278(12) -0.0135(11) 0.0118(11) -0.0024(11)
C19 0.0472(14) 0.0537(15) 0.0192(11) 0.0020(10) 0.0108(10) 0.0037(12)
C20 0.0399(12) 0.0328(11) 0.0266(11) 0.0026(9) 0.0167(10) -0.0004(9)
N5 0.0285(9) 0.0181(8) 0.0196(8) -0.0012(6) 0.0078(7) -0.0010(6)
N6 0.0246(8) 0.0196(8) 0.0193(8) -0.0007(6) 0.0073(7) -0.0021(6)
C21 0.0485(14) 0.0269(11) 0.0479(15) -0.0125(10) 0.0180(12) 0.0011(10)
C22 0.0360(11) 0.0220(10) 0.0234(10) -0.0003(8) 0.0113(9) 0.0043(8)
C23 0.0319(11) 0.0285(11) 0.0303(11) 0.0006(9) 0.0139(9) 0.0075(9)
C24 0.0252(10) 0.0261(10) 0.0182(9) 0.0046(8) 0.0077(8) 0.0027(8)
C25 0.0265(10) 0.0312(11) 0.0222(10) -0.0013(8) 0.0125(8) 0.0006(8)
C26 0.0296(11) 0.0334(12) 0.0319(11) 0.0017(9) 0.0139(9) -0.0002(9)
C27 0.0481(14) 0.0291(12) 0.0485(15) -0.0046(10) 0.0257(12) -0.0085(10)
C28 0.0382(14) 0.0515(16) 0.0533(16) -0.0157(13) 0.0195(12) -0.0185(12)
C29 0.0263(12) 0.0584(17) 0.0440(14) -0.0063(12) 0.0086(10) -0.0024(11)
C30 0.0299(11) 0.0397(13) 0.0320(12) 0.0000(10) 0.0108(10) 0.0018(9)
S1 0.0256(2) 0.0178(2) 0.0286(3) -0.00093(19) 0.0002(2) -0.00111(18)
C31 0.0205(9) 0.0222(9) 0.0251(10) -0.0045(8) 0.0077(8) -0.0015(7)
C32 0.0269(11) 0.0240(10) 0.0375(12) -0.0040(9) 0.0099(9) -0.0021(8)
C33 0.0372(13) 0.0316(12) 0.0502(15) -0.0095(11) 0.0092(11) -0.0132(10)
C34 0.0321(13) 0.0525(15) 0.0393(14) -0.0090(12) -0.0011(11) -0.0126(11)
C35 0.0285(11) 0.0443(13) 0.0301(12) 0.0049(10) 0.0046(9) 0.0010(10)
C36 0.0225(10) 0.0313(11) 0.0246(10) -0.0007(8) 0.0088(8) 0.0015(8)
C37 0.0418(13) 0.0203(11) 0.0586(16) 0.0058(10) 0.0110(12) -0.0030(9)
C38 0.0312(11) 0.0289(11) 0.0303(11) 0.0058(9) 0.0099(9) 0.0045(9)
N7 0.101(2) 0.071(2) 0.105(3) -0.0135(19) 0.048(2) 0.0122(18)
C39 0.066(2) 0.063(2) 0.0588(19) 0.0044(16) 0.0370(16) 0.0131(16)
C40 0.107(3) 0.081(2) 0.081(2) -0.015(2) 0.072(2) -0.020(2)
N8 0.087(2) 0.0553(17) 0.076(2) 0.0082(15) 0.0388(17) -0.0025(15)
C41 0.0571(17) 0.0464(16) 0.0514(17) 0.0167(13) 0.0284(14) 0.0142(13)
C42 0.069(2) 0.0527(17) 0.0550(18) 0.0064(14) 0.0240(16) 0.0094(15)

loop_
_atom_type_symbol
_atom_type_description
_atom_type_scat_dispersion_real
_atom_type_scat_dispersion_imag
_atom_type_scat_source
C C 0.0033 0.0016 'International Tables Vol C Tables 4.2.6.8 and 6.1.1.4'
H H 0.0000 0.0000 'International Tables Vol C Tables 4.2.6.8 and 6.1.1.4'
B B 0.0013 0.0007 'International Tables Vol C Tables 4.2.6.8 and 6.1.1.4'
N N 0.0061 0.0033 'International Tables Vol C Tables 4.2.6.8 and 6.1.1.4'
S S 0.1246 0.1234 'International Tables Vol C Tables 4.2.6.8 and 6.1.1.4'
Ni Ni 0.3393 1.1124 'International Tables Vol C Tables 4.2.6.8 and 6.1.1.4'

loop_
_geom_angle_atom_site_label_1
_geom_angle_atom_site_label_2
_geom_angle_atom_site_label_3
_geom_angle
_geom_angle_site_symmetry_1
_geom_angle_site_symmetry_3
_geom_angle_publ_flag
N4 Ni1 N6 91.23(6) . . ?
N4 Ni1 N2 89.70(6) . . ?
N6 Ni1 N2 91.02(6) . . ?
N4 Ni1 S1 135.73(5) . . ?
N6 Ni1 S1 129.95(5) . . ?
N2 Ni1 S1 103.05(5) . . ?
N1 B1 N3 109.36(16) . . ?
N1 B1 N5 107.71(15) . . ?
N3 B1 N5 108.14(16) . . ?
N1 B1 H1A 111.1(11) . . ?
N3 B1 H1A 110.0(11) . . ?
N5 B1 H1A 110.4(11) . . ?
C2 N1 N2 110.12(15) . . ?
C2 N1 B1 130.35(16) . . ?
N2 N1 B1 119.45(15) . . ?
C4 N2 N1 106.37(15) . . ?
C4 N2 Ni1 136.11(13) . . ?
N1 N2 Ni1 114.74(11) . . ?
C2 C1 H1B 109.5 . . ?
C2 C1 H1C 109.5 . . ?
H1B C1 H1C 109.5 . . ?
C2 C1 H1D 109.5 . . ?
H1B C1 H1D 109.5 . . ?
H1C C1 H1D 109.5 . . ?
N1 C2 C3 107.68(17) . . ?
N1 C2 C1 122.70(18) . . ?
C3 C2 C1 129.60(18) . . ?
C2 C3 C4 105.91(17) . . ?
C2 C3 H3A 127.0 . . ?
C4 C3 H3A 127.0 . . ?
N2 C4 C3 109.89(17) . . ?
N2 C4 C5 121.49(17) . . ?
C3 C4 C5 128.37(17) . . ?
C10 C5 C6 119.1(2) . . ?
C10 C5 C4 121.77(19) . . ?
C6 C5 C4 119.14(19) . . ?
C7 C6 C5 119.9(2) . . ?
C7 C6 H6A 120.1 . . ?
C5 C6 H6A 120.1 . . ?
C8 C7 C6 120.2(2) . . ?
C8 C7 H7A 119.9 . . ?
C6 C7 H7A 119.9 . . ?
C9 C8 C7 120.3(2) . . ?
C9 C8 H8A 119.8 . . ?
C7 C8 H8A 119.8 . . ?
C8 C9 C10 120.1(3) . . ?
C8 C9 H9A 120.0 . . ?
C10 C9 H9A 120.0 . . ?
C5 C10 C9 120.4(2) . . ?
C5 C10 H10A 119.8 . . ?
C9 C10 H10A 119.8 . . ?
C12 N3 N4 109.81(15) . . ?
C12 N3 B1 130.43(16) . . ?
N4 N3 B1 119.61(15) . . ?
C14 N4 N3 106.66(15) . . ?
C14 N4 Ni1 137.85(13) . . ?
N3 N4 Ni1 115.39(12) . . ?
C12 C11 H11A 109.5 . . ?
C12 C11 H11B 109.5 . . ?
H11A C11 H11B 109.5 . . ?
C12 C11 H11C 109.5 . . ?
H11A C11 H11C 109.5 . . ?
H11B C11 H11C 109.5 . . ?
N3 C12 C13 107.76(17) . . ?
N3 C12 C11 122.60(18) . . ?
C13 C12 C11 129.64(19) . . ?
C12 C13 C14 106.14(18) . . ?
C12 C13 H13A 126.9 . . ?
C14 C13 H13A 126.9 . . ?
N4 C14 C13 109.62(17) . . ?
N4 C14 C15 122.00(17) . . ?
C13 C14 C15 128.33(18) . . ?
C16 C15 C20 118.56(19) . . ?
C16 C15 C14 121.71(18) . . ?
C20 C15 C14 119.70(18) . . ?
C17 C16 C15 120.6(2) . . ?
C17 C16 H16A 119.7 . . ?
C15 C16 H16A 119.7 . . ?
C18 C17 C16 120.0(2) . . ?
C18 C17 H17A 120.0 . . ?
C16 C17 H17A 120.0 . . ?
C19 C18 C17 120.0(2) . . ?
C19 C18 H18A 120.0 . . ?
C17 C18 H18A 120.0 . . ?
C18 C19 C20 120.2(2) . . ?
C18 C19 H19A 119.9 . . ?
C20 C19 H19A 119.9 . . ?
C19 C20 C15 120.6(2) . . ?
C19 C20 H20A 119.7 . . ?
C15 C20 H20A 119.7 . . ?
C22 N5 N6 110.11(16) . . ?
C22 N5 B1 131.02(16) . . ?
N6 N5 B1 118.72(15) . . ?
C24 N6 N5 106.44(15) . . ?
C24 N6 Ni1 137.45(13) . . ?
N5 N6 Ni1 115.62(12) . . ?
C22 C21 H21A 109.5 . . ?
C22 C21 H21B 109.5 . . ?
H21A C21 H21B 109.5 . . ?
C22 C21 H21C 109.5 . . ?
H21A C21 H21C 109.5 . . ?
H21B C21 H21C 109.5 . . ?
N5 C22 C23 107.79(17) . . ?
N5 C22 C21 122.81(19) . . ?
C23 C22 C21 129.4(2) . . ?
C22 C23 C24 106.10(18) . . ?
C22 C23 H23A 127.0 . . ?
C24 C23 H23A 127.0 . . ?
N6 C24 C23 109.56(17) . . ?
N6 C24 C25 122.77(17) . . ?
C23 C24 C25 127.59(18) . . ?
C26 C25 C30 119.5(2) . . ?
C26 C25 C24 121.19(18) . . ?
C30 C25 C24 119.31(19) . . ?
C27 C26 C25 120.1(2) . . ?
C27 C26 H26A 119.9 . . ?
C25 C26 H26A 119.9 . . ?
C28 C27 C26 119.8(2) . . ?
C28 C27 H27A 120.1 . . ?
C26 C27 H27A 120.1 . . ?
C29 C28 C27 120.1(2) . . ?
C29 C28 H28A 119.9 . . ?
C27 C28 H28A 119.9 . . ?
C28 C29 C30 120.6(2) . . ?
C28 C29 H29A 119.7 . . ?
C30 C29 H29A 119.7 . . ?
C29 C30 C25 119.8(2) . . ?
C29 C30 H30A 120.1 . . ?
C25 C30 H30A 120.1 . . ?
C31 S1 Ni1 116.51(7) . . ?
C36 C31 C32 119.86(18) . . ?
C36 C31 S1 124.94(15) . . ?
C32 C31 S1 115.19(15) . . ?
C33 C32 C31 118.8(2) . . ?
C33 C32 C37 119.2(2) . . ?
C31 C32 C37 121.92(19) . . ?
C34 C33 C32 121.4(2) . . ?
C34 C33 H33A 119.3 . . ?
C32 C33 H33A 119.3 . . ?
C33 C34 C35 119.4(2) . . ?
C33 C34 H34A 120.3 . . ?
C35 C34 H34A 120.3 . . ?
C34 C35 C36 121.9(2) . . ?
C34 C35 H35A 119.1 . . ?
C36 C35 H35A 119.1 . . ?
C35 C36 C31 118.46(19) . . ?
C35 C36 C38 118.41(19) . . ?
C31 C36 C38 123.12(18) . . ?
C32 C37 H37A 109.5 . . ?
C32 C37 H37B 109.5 . . ?
H37A C37 H37B 109.5 . . ?
C32 C37 H37C 109.5 . . ?
H37A C37 H37C 109.5 . . ?
H37B C37 H37C 109.5 . . ?
C36 C38 H38A 109.5 . . ?
C36 C38 H38B 109.5 . . ?
H38A C38 H38B 109.5 . . ?
C36 C38 H38C 109.5 . . ?
H38A C38 H38C 109.5 . . ?
H38B C38 H38C 109.5 . . ?
N7 C39 C40 179.1(4) . . ?
C39 C40 H40A 109.5 . . ?
C39 C40 H40B 109.5 . . ?
H40A C40 H40B 109.5 . . ?
C39 C40 H40C 109.5 . . ?
H40A C40 H40C 109.5 . . ?
H40B C40 H40C 109.5 . . ?
N8 C41 C42 179.5(3) . . ?
C41 C42 H42A 109.5 . . ?
C41 C42 H42B 109.5 . . ?
H42A C42 H42B 109.5 . . ?
C41 C42 H42C 109.5 . . ?
H42A C42 H42C 109.5 . . ?
H42B C42 H42C 109.5 . . ?

loop_
_geom_bond_atom_site_label_1
_geom_bond_atom_site_label_2
_geom_bond_distance
_geom_bond_site_symmetry_2
_geom_bond_publ_flag
Ni1 N4 2.0187(16) . ?
Ni1 N6 2.0301(16) . ?
Ni1 N2 2.0319(16) . ?
Ni1 S1 2.1978(5) . ?
B1 N1 1.540(3) . ?
B1 N3 1.543(3) . ?
B1 N5 1.550(3) . ?
B1 H1A 1.09(2) . ?
N1 C2 1.351(2) . ?
N1 N2 1.370(2) . ?
N2 C4 1.345(2) . ?
C1 C2 1.498(3) . ?
C1 H1B 0.9800 . ?
C1 H1C 0.9800 . ?
C1 H1D 0.9800 . ?
C2 C3 1.380(3) . ?
C3 C4 1.394(3) . ?
C3 H3A 0.9500 . ?
C4 C5 1.478(3) . ?
C5 C10 1.382(3) . ?
C5 C6 1.391(3) . ?
C6 C7 1.389(3) . ?
C6 H6A 0.9500 . ?
C7 C8 1.375(4) . ?
C7 H7A 0.9500 . ?
C8 C9 1.364(4) . ?
C8 H8A 0.9500 . ?
C9 C10 1.390(3) . ?
C9 H9A 0.9500 . ?
C10 H10A 0.9500 . ?
N3 C12 1.356(2) . ?
N3 N4 1.371(2) . ?
N4 C14 1.342(2) . ?
C11 C12 1.495(3) . ?
C11 H11A 0.9800 . ?
C11 H11B 0.9800 . ?
C11 H11C 0.9800 . ?
C12 C13 1.374(3) . ?
C13 C14 1.398(3) . ?
C13 H13A 0.9500 . ?
C14 C15 1.472(3) . ?
C15 C16 1.392(3) . ?
C15 C20 1.395(3) . ?
C16 C17 1.385(3) . ?
C16 H16A 0.9500 . ?
C17 C18 1.381(3) . ?
C17 H17A 0.9500 . ?
C18 C19 1.379(3) . ?
C18 H18A 0.9500 . ?
C19 C20 1.382(3) . ?
C19 H19A 0.9500 . ?
C20 H20A 0.9500 . ?
N5 C22 1.351(3) . ?
N5 N6 1.372(2) . ?
N6 C24 1.344(2) . ?
C21 C22 1.497(3) . ?
C21 H21A 0.9800 . ?
C21 H21B 0.9800 . ?
C21 H21C 0.9800 . ?
C22 C23 1.374(3) . ?
C23 C24 1.401(3) . ?
C23 H23A 0.9500 . ?
C24 C25 1.473(3) . ?
C25 C26 1.389(3) . ?
C25 C30 1.392(3) . ?
C26 C27 1.388(3) . ?
C26 H26A 0.9500 . ?
C27 C28 1.384(4) . ?
C27 H27A 0.9500 . ?
C28 C29 1.374(4) . ?
C28 H28A 0.9500 . ?
C29 C30 1.381(3) . ?
C29 H29A 0.9500 . ?
C30 H30A 0.9500 . ?
S1 C31 1.7753(19) . ?
C31 C36 1.407(3) . ?
C31 C32 1.412(3) . ?
C32 C33 1.394(3) . ?
C32 C37 1.501(3) . ?
C33 C34 1.371(4) . ?
C33 H33A 0.9500 . ?
C34 C35 1.376(3) . ?
C34 H34A 0.9500 . ?
C35 C36 1.393(3) . ?
C35 H35A 0.9500 . ?
C36 C38 1.503(3) . ?
C37 H37A 0.9800 . ?
C37 H37B 0.9800 . ?
C37 H37C 0.9800 . ?
C38 H38A 0.9800 . ?
C38 H38B 0.9800 . ?
C38 H38C 0.9800 . ?
N7 C39 1.125(4) . ?
C39 C40 1.445(5) . ?
C40 H40A 0.9800 . ?
C40 H40B 0.9800 . ?
C40 H40C 0.9800 . ?
N8 C41 1.129(4) . ?
C41 C42 1.458(4) . ?
C42 H42A 0.9800 . ?
C42 H42B 0.9800 . ?
C42 H42C 0.9800 . ?

loop_
_geom_torsion_atom_site_label_1
_geom_torsion_atom_site_label_2
_geom_torsion_atom_site_label_3
_geom_torsion_atom_site_label_4
_geom_torsion
_geom_torsion_site_symmetry_1
_geom_torsion_site_symmetry_2
_geom_torsion_site_symmetry_3
_geom_torsion_site_symmetry_4
_geom_torsion_publ_flag
N3 B1 N1 C2 -135.0(2) . . . . ?
N5 B1 N1 C2 107.7(2) . . . . ?
N3 B1 N1 N2 48.7(2) . . . . ?
N5 B1 N1 N2 -68.6(2) . . . . ?
C2 N1 N2 C4 1.4(2) . . . . ?
B1 N1 N2 C4 178.41(16) . . . . ?
C2 N1 N2 Ni1 -162.83(13) . . . . ?
B1 N1 N2 Ni1 14.2(2) . . . . ?
N4 Ni1 N2 C4 148.16(19) . . . . ?
N6 Ni1 N2 C4 -120.62(19) . . . . ?
S1 Ni1 N2 C4 10.9(2) . . . . ?
N4 Ni1 N2 N1 -53.96(13) . . . . ?
N6 Ni1 N2 N1 37.27(13) . . . . ?
S1 Ni1 N2 N1 168.83(11) . . . . ?
N2 N1 C2 C3 -0.8(2) . . . . ?
B1 N1 C2 C3 -177.43(19) . . . . ?
N2 N1 C2 C1 -179.43(18) . . . . ?
B1 N1 C2 C1 4.0(3) . . . . ?
N1 C2 C3 C4 0.0(2) . . . . ?
C1 C2 C3 C4 178.4(2) . . . . ?
N1 N2 C4 C3 -1.4(2) . . . . ?
Ni1 N2 C4 C3 157.72(15) . . . . ?
N1 N2 C4 C5 173.33(17) . . . . ?
Ni1 N2 C4 C5 -27.5(3) . . . . ?
C2 C3 C4 N2 0.9(2) . . . . ?
C2 C3 C4 C5 -173.35(19) . . . . ?
N2 C4 C5 C10 117.5(2) . . . . ?
C3 C4 C5 C10 -68.9(3) . . . . ?
N2 C4 C5 C6 -64.6(3) . . . . ?
C3 C4 C5 C6 109.1(2) . . . . ?
C10 C5 C6 C7 -0.2(3) . . . . ?
C4 C5 C6 C7 -178.19(19) . . . . ?
C5 C6 C7 C8 -1.8(3) . . . . ?
C6 C7 C8 C9 1.8(4) . . . . ?
C7 C8 C9 C10 0.0(4) . . . . ?
C6 C5 C10 C9 2.0(3) . . . . ?
C4 C5 C10 C9 180.0(2) . . . . ?
C8 C9 C10 C5 -2.0(4) . . . . ?
N1 B1 N3 C12 122.3(2) . . . . ?
N5 B1 N3 C12 -120.6(2) . . . . ?
N1 B1 N3 N4 -62.6(2) . . . . ?
N5 B1 N3 N4 54.4(2) . . . . ?
C12 N3 N4 C14 0.5(2) . . . . ?
B1 N3 N4 C14 -175.44(16) . . . . ?
C12 N3 N4 Ni1 -176.52(12) . . . . ?
B1 N3 N4 Ni1 7.5(2) . . . . ?
N6 Ni1 N4 C14 135.4(2) . . . . ?
N2 Ni1 N4 C14 -133.6(2) . . . . ?
S1 Ni1 N4 C14 -25.0(2) . . . . ?
N6 Ni1 N4 N3 -48.79(13) . . . . ?
N2 Ni1 N4 N3 42.23(13) . . . . ?
S1 Ni1 N4 N3 150.77(10) . . . . ?
N4 N3 C12 C13 -0.6(2) . . . . ?
B1 N3 C12 C13 174.79(19) . . . . ?
N4 N3 C12 C11 179.69(18) . . . . ?
B1 N3 C12 C11 -4.9(3) . . . . ?
N3 C12 C13 C14 0.4(2) . . . . ?
C11 C12 C13 C14 -179.9(2) . . . . ?
N3 N4 C14 C13 -0.3(2) . . . . ?
Ni1 N4 C14 C13 175.79(15) . . . . ?
N3 N4 C14 C15 177.66(17) . . . . ?
Ni1 N4 C14 C15 -6.3(3) . . . . ?
C12 C13 C14 N4 -0.1(2) . . . . ?
C12 C13 C14 C15 -177.85(19) . . . . ?
N4 C14 C15 C16 45.7(3) . . . . ?
C13 C14 C15 C16 -136.8(2) . . . . ?
N4 C14 C15 C20 -132.3(2) . . . . ?
C13 C14 C15 C20 45.2(3) . . . . ?
C20 C15 C16 C17 2.1(3) . . . . ?
C14 C15 C16 C17 -175.90(19) . . . . ?
C15 C16 C17 C18 -1.4(3) . . . . ?
C16 C17 C18 C19 -0.4(4) . . . . ?
C17 C18 C19 C20 1.4(4) . . . . ?
C18 C19 C20 C15 -0.7(4) . . . . ?
C16 C15 C20 C19 -1.1(3) . . . . ?
C14 C15 C20 C19 177.0(2) . . . . ?
N1 B1 N5 C22 -122.4(2) . . . . ?
N3 B1 N5 C22 119.5(2) . . . . ?
N1 B1 N5 N6 52.6(2) . . . . ?
N3 B1 N5 N6 -65.5(2) . . . . ?
C22 N5 N6 C24 -0.3(2) . . . . ?
B1 N5 N6 C24 -176.29(16) . . . . ?
C22 N5 N6 Ni1 -173.67(12) . . . . ?
B1 N5 N6 Ni1 10.3(2) . . . . ?
N4 Ni1 N6 C24 -131.28(19) . . . . ?
N2 Ni1 N6 C24 138.99(19) . . . . ?
S1 Ni1 N6 C24 31.0(2) . . . . ?
N4 Ni1 N6 N5 39.31(13) . . . . ?
N2 Ni1 N6 N5 -50.41(13) . . . . ?
S1 Ni1 N6 N5 -158.44(10) . . . . ?
N6 N5 C22 C23 0.8(2) . . . . ?
B1 N5 C22 C23 176.15(19) . . . . ?
N6 N5 C22 C21 -178.77(19) . . . . ?
B1 N5 C22 C21 -3.4(3) . . . . ?
N5 C22 C23 C24 -1.0(2) . . . . ?
C21 C22 C23 C24 178.6(2) . . . . ?
N5 N6 C24 C23 -0.3(2) . . . . ?
Ni1 N6 C24 C23 170.84(15) . . . . ?
N5 N6 C24 C25 176.65(17) . . . . ?
Ni1 N6 C24 C25 -12.2(3) . . . . ?
C22 C23 C24 N6 0.8(2) . . . . ?
C22 C23 C24 C25 -175.99(19) . . . . ?
N6 C24 C25 C26 -37.2(3) . . . . ?
C23 C24 C25 C26 139.2(2) . . . . ?
N6 C24 C25 C30 144.2(2) . . . . ?
C23 C24 C25 C30 -39.4(3) . . . . ?
C30 C25 C26 C27 -1.0(3) . . . . ?
C24 C25 C26 C27 -179.6(2) . . . . ?
C25 C26 C27 C28 1.4(3) . . . . ?
C26 C27 C28 C29 -1.3(4) . . . . ?
C27 C28 C29 C30 0.7(4) . . . . ?
C28 C29 C30 C25 -0.2(4) . . . . ?
C26 C25 C30 C29 0.4(3) . . . . ?
C24 C25 C30 C29 179.0(2) . . . . ?
N4 Ni1 S1 C31 88.14(10) . . . . ?
N6 Ni1 S1 C31 -65.97(10) . . . . ?
N2 Ni1 S1 C31 -168.56(9) . . . . ?
Ni1 S1 C31 C36 -15.2(2) . . . . ?
Ni1 S1 C31 C32 164.87(13) . . . . ?
C36 C31 C32 C33 -2.2(3) . . . . ?
S1 C31 C32 C33 177.72(18) . . . . ?
C36 C31 C32 C37 177.3(2) . . . . ?
S1 C31 C32 C37 -2.7(3) . . . . ?
C31 C32 C33 C34 -0.5(4) . . . . ?
C37 C32 C33 C34 180.0(2) . . . . ?
C32 C33 C34 C35 1.7(4) . . . . ?
C33 C34 C35 C36 -0.2(4) . . . . ?
C34 C35 C36 C31 -2.4(3) . . . . ?
C34 C35 C36 C38 176.3(2) . . . . ?
C32 C31 C36 C35 3.6(3) . . . . ?
S1 C31 C36 C35 -176.34(16) . . . . ?
C32 C31 C36 C38 -175.02(19) . . . . ?
S1 C31 C36 C38 5.1(3) . . . . ?
